data_7056696
loop_
_publ_author_name
'Deb, Mayukh'
'Singh, Jatinder'
'Mallik, Shuvadip'
'Hazra, Susanta'
'Elias, Anil J.'

_publ_section_title
;
 Borylation, silylation and selenation of C-H bonds in metal sandwich
 compounds by applying a directing group strategy
;
_journal_name_full 'New J. Chem.'
_journal_paper_doi 10.1039/C7NJ02388J
_journal_year 2017
_chemical_formula_moiety 'C16 H14 Fe N2 O2'
_chemical_formula_sum 'C16 H14 Fe N2 O2'
_chemical_formula_weight 322.14
_space_group_crystal_system orthorhombic
_space_group_IT_number 33
_space_group_name_Hall 'P 2c -2n'
_space_group_name_H-M_alt 'P n a 21'
_symmetry_space_group_name_Hall 'P 2c -2n'
_symmetry_space_group_name_H-M 'P n a 21'
_atom_sites_solution_hydrogens mixed
_audit_creation_method SHELXL-2014/7
_audit_update_record
;
2017-10-13 deposited with the CCDC.
2017-10-23 downloaded from the CCDC.
;
_cell_angle_alpha 90
_cell_angle_beta 90
_cell_angle_gamma 90
_cell_formula_units_Z 8
_cell_length_a 13.66(3)
_cell_length_b 19.02(4)
_cell_length_c 10.88(2)
_cell_measurement_reflns_used 4151
_cell_measurement_temperature 273(2)
_cell_measurement_theta_max 24.904
_cell_measurement_theta_min 2.630
_cell_volume 2827(10)
_computing_cell_refinement 'SAINT v8.37A (Bruker, 2015)'
_computing_data_collection 'Bruker SMART APEX-II'
_computing_data_reduction 'SAINT v8.37A (Bruker, 2015)'
_computing_molecular_graphics 'DIAMOND 3.2'
_computing_publication_material SHELXTL
_computing_structure_refinement 'SHELXL-2014/7 (Sheldrick, 2014)'
_computing_structure_solution 'SHELXT 2014/5 Bruker-AXS, Madison WI'
_diffrn_ambient_temperature 273(2)
_diffrn_measured_fraction_theta_full 1.000
_diffrn_measured_fraction_theta_max 0.963
_diffrn_measurement_device_type 'Bruker APEX-II CCD'
_diffrn_measurement_method '\f and \w scans'
_diffrn_radiation_type MoK\a
_diffrn_radiation_wavelength 0.71073
_diffrn_reflns_av_R_equivalents 0.0659
_diffrn_reflns_av_unetI/netI 0.0660
_diffrn_reflns_Laue_measured_fraction_full 1.000
_diffrn_reflns_Laue_measured_fraction_max 0.963
_diffrn_reflns_limit_h_max 18
_diffrn_reflns_limit_h_min -12
_diffrn_reflns_limit_k_max 24
_diffrn_reflns_limit_k_min -25
_diffrn_reflns_limit_l_max 14
_diffrn_reflns_limit_l_min -13
_diffrn_reflns_number 17776
_diffrn_reflns_point_group_measured_fraction_full 0.949
_diffrn_reflns_point_group_measured_fraction_max 0.884
_diffrn_reflns_theta_full 25.242
_diffrn_reflns_theta_max 28.298
_diffrn_reflns_theta_min 1.836
_exptl_absorpt_coefficient_mu 1.072
_exptl_absorpt_correction_T_max 0.853
_exptl_absorpt_correction_T_min 0.713
_exptl_absorpt_correction_type multi-scan
_exptl_absorpt_process_details '(SADABS; Bruker; 2014)'
_exptl_crystal_colour red
_exptl_crystal_density_diffrn 1.515
_exptl_crystal_description block
_exptl_crystal_F_000 1328
_exptl_crystal_size_max 0.354
_exptl_crystal_size_mid 0.251
_exptl_crystal_size_min 0.164
_refine_diff_density_max 0.382
_refine_diff_density_min -0.295
_refine_diff_density_rms 0.066
_refine_ls_abs_structure_details
;
 Classical Flack method preferred over Parsons because s.u. lower.
;
_refine_ls_abs_structure_Flack 0.00(3)
_refine_ls_extinction_method none
_refine_ls_goodness_of_fit_ref 0.921
_refine_ls_hydrogen_treatment mixed
_refine_ls_matrix_type full
_refine_ls_number_parameters 387
_refine_ls_number_reflns 6214
_refine_ls_number_restraints 1
_refine_ls_restrained_S_all 0.921
_refine_ls_R_factor_all 0.0653
_refine_ls_R_factor_gt 0.0445
_refine_ls_shift/su_max 0.000
_refine_ls_shift/su_mean 0.000
_refine_ls_structure_factor_coef Fsqd
_refine_ls_weighting_details 'w=1/[\s^2^(Fo^2^)+(0.0379P)^2^] where P=(Fo^2^+2Fc^2^)/3'
_refine_ls_weighting_scheme calc
_refine_ls_wR_factor_gt 0.0822
_refine_ls_wR_factor_ref 0.0898
_reflns_Friedel_coverage 0.745
_reflns_Friedel_fraction_full 0.892
_reflns_Friedel_fraction_max 0.796
_reflns_number_gt 4628
_reflns_number_total 6214
_reflns_threshold_expression 'I > 2\s(I)'
_cod_data_source_file c7nj02388j2.cif
_cod_data_source_block 1b
_cod_original_cell_volume 2825(9)
_cod_database_code 7056696
_shelx_shelxl_version_number 2014/7
_shelx_space_group_comment
;
The symmetry employed for this shelxl refinement is uniquely defined
by the following loop, which should always be used as a source of
symmetry information in preference to the above space-group names.
They are only intended as comments.
;
_shelx_estimated_absorpt_t_min 0.731
_shelx_estimated_absorpt_t_max 0.839

loop_
_space_group_symop_operation_xyz
'x, y, z'
'-x, -y, z+1/2'
'x+1/2, -y+1/2, z'
'-x+1/2, y+1/2, z+1/2'

loop_
_atom_site_label
_atom_site_type_symbol
_atom_site_fract_x
_atom_site_fract_y
_atom_site_fract_z
_atom_site_U_iso_or_equiv
_atom_site_adp_type
_atom_site_occupancy
_atom_site_site_symmetry_order
_atom_site_calc_flag
_atom_site_refinement_flags_posn
_atom_site_refinement_flags_adp
Fe1 Fe 0.66261(4) 0.19274(3) 0.77031(7) 0.03640(16) Uani 1 1 d . .
O1 O 0.6568(3) 0.38321(19) 0.9412(3) 0.0599(10) Uani 1 1 d . .
O2 O 0.4710(3) 0.38474(19) 0.5665(3) 0.0570(9) Uani 1 1 d . .
N1 N 0.5773(3) 0.3739(2) 0.7559(5) 0.0455(10) Uani 1 1 d . .
N2 N 0.4534(3) 0.4311(2) 0.6552(4) 0.0412(9) Uani 1 1 d . .
C1 C 0.6465(4) 0.3540(2) 0.8429(5) 0.0420(12) Uani 1 1 d . .
C2 C 0.7090(4) 0.2943(2) 0.8011(4) 0.0422(13) Uani 1 1 d . .
C3 C 0.7609(4) 0.2471(3) 0.8795(6) 0.0471(14) Uani 1 1 d . .
H3 H 0.7602 0.2483 0.9696 0.057 Uiso 1 1 calc R U
C4 C 0.8115(4) 0.1969(3) 0.8063(5) 0.0516(17) Uani 1 1 d . .
H4 H 0.8521 0.1582 0.8366 0.062 Uiso 1 1 calc R U
C5 C 0.7911(4) 0.2131(3) 0.6785(6) 0.0508(15) Uani 1 1 d . .
H5 H 0.8161 0.1874 0.6069 0.061 Uiso 1 1 calc R U
C6 C 0.7279(4) 0.2724(3) 0.6754(5) 0.0447(13) Uani 1 1 d . .
H6 H 0.7021 0.2950 0.6011 0.054 Uiso 1 1 calc R U
C7 C 0.5174(4) 0.1815(3) 0.8168(6) 0.0515(17) Uani 1 1 d . .
H7 H 0.4768 0.2175 0.8564 0.062 Uiso 1 1 calc R U
C8 C 0.5298(4) 0.1728(4) 0.6875(7) 0.0588(18) Uani 1 1 d . .
H8 H 0.4988 0.2009 0.6228 0.071 Uiso 1 1 calc R U
C9 C 0.5942(5) 0.1155(3) 0.6702(6) 0.0637(18) Uani 1 1 d . .
H9 H 0.6161 0.0970 0.5907 0.076 Uiso 1 1 calc R U
C10 C 0.6224(4) 0.0892(3) 0.7888(6) 0.0587(16) Uani 1 1 d . .
H10 H 0.6666 0.0496 0.8045 0.070 Uiso 1 1 calc R U
C11 C 0.5744(5) 0.1304(3) 0.8789(6) 0.0565(16) Uani 1 1 d . .
H11 H 0.5797 0.1246 0.9682 0.068 Uiso 1 1 calc R U
C12 C 0.5101(3) 0.4279(2) 0.7611(6) 0.0388(10) Uani 1 1 d . .
C13 C 0.4943(4) 0.4758(3) 0.8540(5) 0.0473(13) Uani 1 1 d . .
H13 H 0.5314 0.4735 0.9256 0.057 Uiso 1 1 calc R U
C14 C 0.4229(4) 0.5279(3) 0.8411(5) 0.0507(14) Uani 1 1 d . .
H14 H 0.4130 0.5610 0.9027 0.061 Uiso 1 1 calc R U
C15 C 0.3673(4) 0.5293(3) 0.7355(5) 0.0543(15) Uani 1 1 d . .
H15 H 0.3195 0.5636 0.7256 0.065 Uiso 1 1 calc R U
C16 C 0.3822(4) 0.4801(3) 0.6446(5) 0.0524(13) Uani 1 1 d . .
H16 H 0.3427 0.4806 0.5749 0.063 Uiso 1 1 calc R U
Fe2 Fe 0.47459(4) 0.19066(3) 0.25999(7) 0.03712(17) Uani 1 1 d . .
O3 O 0.4173(3) 0.3516(2) 0.0619(4) 0.0684(11) Uani 1 1 d . .
O4 O 0.2519(3) 0.4167(2) 0.4308(4) 0.0650(11) Uani 1 1 d . .
N3 N 0.3689(3) 0.3798(2) 0.2570(5) 0.0438(10) Uani 1 1 d . .
N4 N 0.2437(3) 0.4512(2) 0.3270(4) 0.0486(11) Uani 1 1 d . .
C17 C 0.4268(4) 0.3436(2) 0.1728(5) 0.0414(12) Uani 1 1 d . .
C18 C 0.5007(4) 0.2947(2) 0.2250(5) 0.0379(13) Uani 1 1 d . .
C19 C 0.5259(4) 0.2782(3) 0.3499(5) 0.0443(13) Uani 1 1 d . .
H19 H 0.4972 0.2995 0.4236 0.053 Uiso 1 1 calc R U
C20 C 0.5990(4) 0.2248(3) 0.3480(5) 0.0483(14) Uani 1 1 d . .
H20 H 0.6294 0.2029 0.4200 0.058 Uiso 1 1 calc R U
C21 C 0.6203(4) 0.2092(3) 0.2228(6) 0.0506(16) Uani 1 1 d . .
H21 H 0.6677 0.1742 0.1939 0.061 Uiso 1 1 calc R U
C22 C 0.5604(4) 0.2520(2) 0.1469(5) 0.0425(12) Uani 1 1 d . .
H22 H 0.5595 0.2518 0.0569 0.051 Uiso 1 1 calc R U
C23 C 0.3279(4) 0.1721(3) 0.2419(10) 0.080(3) Uani 1 1 d . .
H23 H 0.2777 0.2076 0.2248 0.096 Uiso 1 1 calc R U
C24 C 0.3797(5) 0.1326(3) 0.1526(7) 0.0653(19) Uani 1 1 d . .
H24 H 0.3721 0.1358 0.0632 0.078 Uiso 1 1 calc R U
C25 C 0.4438(5) 0.0875(3) 0.2169(7) 0.065(2) Uani 1 1 d . .
H25 H 0.4896 0.0541 0.1792 0.078 Uiso 1 1 calc R U
C26 C 0.4329(5) 0.0993(3) 0.3439(7) 0.070(2) Uani 1 1 d . .
H26 H 0.4683 0.0749 0.4098 0.084 Uiso 1 1 calc R U
C27 C 0.3604(6) 0.1516(4) 0.3592(7) 0.078(2) Uani 1 1 d . .
H27 H 0.3365 0.1700 0.4379 0.094 Uiso 1 1 calc R U
C28 C 0.3028(4) 0.4329(2) 0.2285(4) 0.0417(13) Uani 1 1 d . .
C29 C 0.2921(4) 0.4670(3) 0.1179(6) 0.0632(16) Uani 1 1 d . .
H29 H 0.3306 0.4539 0.0512 0.076 Uiso 1 1 calc R U
C30 C 0.2245(5) 0.5206(3) 0.1050(7) 0.0755(19) Uani 1 1 d . .
H30 H 0.2177 0.5437 0.0301 0.091 Uiso 1 1 calc R U
C31 C 0.1674(5) 0.5394(3) 0.2035(7) 0.074(2) Uani 1 1 d . .
H31 H 0.1215 0.5753 0.1958 0.088 Uiso 1 1 calc R U
C32 C 0.1784(4) 0.5054(3) 0.3123(6) 0.0639(19) Uani 1 1 d . .
H32 H 0.1404 0.5192 0.3790 0.077 Uiso 1 1 calc R U
H3A H 0.373(3) 0.372(2) 0.327(3) 0.013(12) Uiso 1 1 d . .
H1 H 0.567(3) 0.353(2) 0.695(4) 0.034(14) Uiso 1 1 d . .

loop_
_atom_site_aniso_label
_atom_site_aniso_U_11
_atom_site_aniso_U_22
_atom_site_aniso_U_33
_atom_site_aniso_U_23
_atom_site_aniso_U_13
_atom_site_aniso_U_12
Fe1 0.0326(3) 0.0335(3) 0.0431(4) -0.0028(4) 0.0017(4) -0.0007(3)
O1 0.069(3) 0.059(2) 0.052(2) -0.0174(19) -0.0111(19) 0.007(2)
O2 0.060(2) 0.064(2) 0.046(2) -0.0150(19) 0.0033(18) 0.0061(19)
N1 0.051(2) 0.037(2) 0.048(3) -0.012(3) -0.003(3) 0.0049(18)
N2 0.044(2) 0.040(2) 0.040(2) -0.0008(19) 0.0071(19) -0.0022(19)
C1 0.041(3) 0.035(3) 0.050(3) 0.001(2) 0.003(2) -0.009(2)
C2 0.038(3) 0.033(2) 0.056(4) -0.001(2) 0.002(2) -0.006(2)
C3 0.035(3) 0.050(3) 0.057(3) -0.007(3) -0.006(3) -0.002(3)
C4 0.031(3) 0.055(3) 0.068(5) -0.008(3) -0.005(2) 0.006(3)
C5 0.036(3) 0.054(4) 0.063(4) -0.007(3) 0.014(3) -0.003(3)
C6 0.041(3) 0.042(3) 0.051(3) 0.005(3) 0.009(3) -0.004(2)
C7 0.036(3) 0.050(4) 0.068(4) -0.005(3) 0.009(3) -0.006(3)
C8 0.044(4) 0.073(4) 0.060(4) 0.004(3) -0.011(3) -0.019(3)
C9 0.067(4) 0.061(4) 0.063(4) -0.022(3) 0.012(3) -0.027(3)
C10 0.063(3) 0.030(2) 0.083(5) 0.000(3) 0.009(4) -0.008(2)
C11 0.061(4) 0.052(4) 0.057(4) 0.006(3) 0.014(3) -0.014(3)
C12 0.038(2) 0.033(2) 0.045(3) 0.001(3) 0.011(3) -0.0049(18)
C13 0.052(3) 0.043(3) 0.047(3) -0.004(2) -0.001(2) -0.001(2)
C14 0.056(4) 0.036(3) 0.060(4) -0.011(3) 0.013(3) -0.003(3)
C15 0.049(3) 0.044(3) 0.070(5) 0.005(3) 0.005(3) 0.008(2)
C16 0.048(3) 0.056(3) 0.053(3) 0.006(3) 0.000(3) 0.010(3)
Fe2 0.0343(3) 0.0280(3) 0.0491(4) 0.0021(4) 0.0022(4) -0.0001(3)
O3 0.082(3) 0.070(3) 0.053(2) 0.001(2) -0.009(2) 0.027(2)
O4 0.066(3) 0.077(3) 0.052(2) -0.002(2) 0.0004(19) 0.011(2)
N3 0.048(2) 0.039(2) 0.044(3) 0.009(2) -0.002(2) 0.0046(17)
N4 0.037(2) 0.041(2) 0.067(3) -0.004(2) -0.009(2) -0.005(2)
C17 0.041(3) 0.033(2) 0.051(3) 0.000(2) -0.005(2) -0.002(2)
C18 0.039(3) 0.025(2) 0.050(3) 0.003(2) 0.000(2) -0.003(2)
C19 0.049(3) 0.036(3) 0.048(3) -0.009(3) -0.005(3) 0.002(3)
C20 0.046(3) 0.043(3) 0.056(4) 0.006(3) -0.017(3) 0.001(3)
C21 0.032(3) 0.041(3) 0.079(4) 0.001(3) 0.005(3) 0.001(2)
C22 0.039(3) 0.039(3) 0.049(3) 0.002(2) 0.006(2) -0.004(2)
C23 0.033(3) 0.048(3) 0.158(10) 0.017(5) 0.005(5) -0.006(2)
C24 0.057(4) 0.051(4) 0.088(5) 0.000(4) -0.019(4) -0.018(3)
C25 0.063(4) 0.029(3) 0.102(6) -0.006(3) 0.001(4) -0.009(3)
C26 0.074(5) 0.049(4) 0.087(5) 0.025(4) 0.004(4) -0.017(4)
C27 0.076(5) 0.066(5) 0.093(6) -0.003(4) 0.048(4) -0.025(4)
C28 0.036(3) 0.030(2) 0.059(4) 0.000(2) -0.008(2) -0.005(2)
C29 0.066(4) 0.048(3) 0.075(4) 0.022(3) 0.002(3) 0.009(3)
C30 0.075(5) 0.053(4) 0.098(5) 0.022(4) -0.013(4) 0.016(3)
C31 0.051(4) 0.046(4) 0.124(6) 0.002(4) -0.024(4) 0.018(3)
C32 0.037(3) 0.049(3) 0.106(6) -0.019(3) -0.005(3) 0.010(3)

loop_
_atom_type_symbol
_atom_type_description
_atom_type_scat_dispersion_real
_atom_type_scat_dispersion_imag
_atom_type_scat_source
C C 0.0033 0.0016 'International Tables Vol C Tables 4.2.6.8 and 6.1.1.4'
H H 0.0000 0.0000 'International Tables Vol C Tables 4.2.6.8 and 6.1.1.4'
Fe Fe 0.3463 0.8444 'International Tables Vol C Tables 4.2.6.8 and 6.1.1.4'
N N 0.0061 0.0033 'International Tables Vol C Tables 4.2.6.8 and 6.1.1.4'
O O 0.0106 0.0060 'International Tables Vol C Tables 4.2.6.8 and 6.1.1.4'

loop_
_geom_angle_atom_site_label_1
_geom_angle_atom_site_label_2
_geom_angle_atom_site_label_3
_geom_angle
C6 Fe1 C9 117.5(3)
C6 Fe1 C10 151.5(2)
C9 Fe1 C10 40.9(3)
C6 Fe1 C7 128.5(2)
C9 Fe1 C7 67.5(3)
C10 Fe1 C7 67.6(2)
C6 Fe1 C5 40.6(2)
C9 Fe1 C5 105.4(3)
C10 Fe1 C5 117.2(2)
C7 Fe1 C5 164.1(3)
C6 Fe1 C8 107.5(3)
C9 Fe1 C8 40.2(3)
C10 Fe1 C8 68.4(3)
C7 Fe1 C8 40.5(2)
C5 Fe1 C8 125.0(3)
C6 Fe1 C11 166.6(2)
C9 Fe1 C11 68.1(3)
C10 Fe1 C11 40.2(2)
C7 Fe1 C11 40.2(2)
C5 Fe1 C11 152.3(2)
C8 Fe1 C11 68.3(3)
C6 Fe1 C2 41.5(2)
C9 Fe1 C2 153.8(3)
C10 Fe1 C2 164.8(2)
C7 Fe1 C2 110.7(2)
C5 Fe1 C2 68.9(2)
C8 Fe1 C2 121.0(3)
C11 Fe1 C2 128.7(2)
C6 Fe1 C3 68.6(2)
C9 Fe1 C3 163.1(3)
C10 Fe1 C3 126.6(3)
C7 Fe1 C3 122.4(3)
C5 Fe1 C3 68.3(3)
C8 Fe1 C3 156.0(3)
C11 Fe1 C3 109.7(3)
C2 Fe1 C3 40.4(2)
C6 Fe1 C4 68.8(2)
C9 Fe1 C4 125.0(3)
C10 Fe1 C4 106.3(2)
C7 Fe1 C4 154.6(3)
C5 Fe1 C4 41.1(3)
C8 Fe1 C4 162.5(3)
C11 Fe1 C4 119.2(3)
C2 Fe1 C4 68.4(2)
C3 Fe1 C4 40.2(2)
C12 N1 C1 128.9(5)
C12 N1 H1 107(4)
C1 N1 H1 124(4)
O2 N2 C16 121.7(4)
O2 N2 C12 118.2(4)
C16 N2 C12 120.1(4)
O1 C1 N1 123.6(5)
O1 C1 C2 123.5(5)
N1 C1 C2 112.9(4)
C3 C2 C6 107.1(5)
C3 C2 C1 125.5(5)
C6 C2 C1 127.4(4)
C3 C2 Fe1 70.1(3)
C6 C2 Fe1 68.4(3)
C1 C2 Fe1 125.9(4)
C4 C3 C2 109.2(5)
C4 C3 Fe1 70.0(3)
C2 C3 Fe1 69.5(3)
C4 C3 H3 125.4
C2 C3 H3 125.4
Fe1 C3 H3 125.4
C3 C4 C5 107.5(5)
C3 C4 Fe1 69.8(3)
C5 C4 Fe1 68.9(4)
C3 C4 H4 126.2
C5 C4 H4 126.2
Fe1 C4 H4 126.2
C6 C5 C4 107.9(5)
C6 C5 Fe1 69.0(3)
C4 C5 Fe1 70.0(4)
C6 C5 H5 126.0
C4 C5 H5 126.0
Fe1 C5 H5 126.0
C5 C6 C2 108.3(5)
C5 C6 Fe1 70.4(3)
C2 C6 Fe1 70.1(3)
C5 C6 H6 125.9
C2 C6 H6 125.9
Fe1 C6 H6 125.9
C11 C7 C8 109.0(6)
C11 C7 Fe1 70.0(3)
C8 C7 Fe1 69.8(4)
C11 C7 H7 125.5
C8 C7 H7 125.5
Fe1 C7 H7 125.5
C9 C8 C7 107.1(7)
C9 C8 Fe1 69.7(4)
C7 C8 Fe1 69.6(4)
C9 C8 H8 126.4
C7 C8 H8 126.4
Fe1 C8 H8 126.4
C8 C9 C10 108.4(6)
C8 C9 Fe1 70.2(4)
C10 C9 Fe1 69.5(3)
C8 C9 H9 125.8
C10 C9 H9 125.8
Fe1 C9 H9 125.8
C11 C10 C9 107.8(5)
C11 C10 Fe1 70.2(3)
C9 C10 Fe1 69.6(3)
C11 C10 H10 126.1
C9 C10 H10 126.1
Fe1 C10 H10 126.1
C7 C11 C10 107.7(6)
C7 C11 Fe1 69.7(3)
C10 C11 Fe1 69.6(3)
C7 C11 H11 126.1
C10 C11 H11 126.1
Fe1 C11 H11 126.1
C13 C12 N1 128.8(6)
C13 C12 N2 119.5(4)
N1 C12 N2 111.7(5)
C12 C13 C14 120.3(5)
C12 C13 H13 119.9
C14 C13 H13 119.9
C15 C14 C13 118.8(5)
C15 C14 H14 120.6
C13 C14 H14 120.6
C14 C15 C16 120.3(5)
C14 C15 H15 119.8
C16 C15 H15 119.8
N2 C16 C15 120.9(5)
N2 C16 H16 119.5
C15 C16 H16 119.5
C27 Fe2 C26 40.6(3)
C27 Fe2 C23 40.3(3)
C26 Fe2 C23 67.9(3)
C27 Fe2 C18 125.8(3)
C26 Fe2 C18 162.5(3)
C23 Fe2 C18 108.7(2)
C27 Fe2 C20 120.1(3)
C26 Fe2 C20 106.9(3)
C23 Fe2 C20 155.5(3)
C18 Fe2 C20 68.7(2)
C27 Fe2 C19 107.7(3)
C26 Fe2 C19 124.9(3)
C23 Fe2 C19 121.4(3)
C18 Fe2 C19 41.0(2)
C20 Fe2 C19 40.5(2)
C27 Fe2 C25 67.5(3)
C26 Fe2 C25 40.1(2)
C23 Fe2 C25 67.3(3)
C18 Fe2 C25 156.1(3)
C20 Fe2 C25 125.1(3)
C19 Fe2 C25 161.7(2)
C27 Fe2 C22 163.4(3)
C26 Fe2 C22 155.0(3)
C23 Fe2 C22 126.7(3)
C18 Fe2 C22 40.78(19)
C20 Fe2 C22 68.2(3)
C19 Fe2 C22 68.4(2)
C25 Fe2 C22 121.3(3)
C27 Fe2 C21 154.9(3)
C26 Fe2 C21 120.1(3)
C23 Fe2 C21 163.2(3)
C18 Fe2 C21 68.3(2)
C20 Fe2 C21 40.4(2)
C19 Fe2 C21 68.0(2)
C25 Fe2 C21 108.4(3)
C22 Fe2 C21 40.2(2)
C27 Fe2 C24 67.9(3)
C26 Fe2 C24 67.9(3)
C23 Fe2 C24 40.3(3)
C18 Fe2 C24 121.4(2)
C20 Fe2 C24 162.1(3)
C19 Fe2 C24 156.5(2)
C25 Fe2 C24 40.0(2)
C22 Fe2 C24 108.8(3)
C21 Fe2 C24 125.9(3)
C28 N3 C17 125.5(5)
C28 N3 H3A 113(3)
C17 N3 H3A 121(3)
O4 N4 C32 122.1(5)
O4 N4 C28 119.4(4)
C32 N4 C28 118.5(5)
O3 C17 N3 121.8(5)
O3 C17 C18 121.8(5)
N3 C17 C18 116.3(5)
C22 C18 C19 107.4(5)
C22 C18 C17 121.1(5)
C19 C18 C17 131.4(5)
C22 C18 Fe2 70.1(3)
C19 C18 Fe2 69.8(3)
C17 C18 Fe2 124.0(4)
C20 C19 C18 108.1(5)
C20 C19 Fe2 69.8(3)
C18 C19 Fe2 69.2(3)
C20 C19 H19 126.0
C18 C19 H19 126.0
Fe2 C19 H19 126.0
C19 C20 C21 107.8(5)
C19 C20 Fe2 69.7(3)
C21 C20 Fe2 70.0(4)
C19 C20 H20 126.1
C21 C20 H20 126.1
Fe2 C20 H20 126.1
C22 C21 C20 108.6(5)
C22 C21 Fe2 69.8(3)
C20 C21 Fe2 69.5(4)
C22 C21 H21 125.7
C20 C21 H21 125.7
Fe2 C21 H21 125.7
C21 C22 C18 108.0(5)
C21 C22 Fe2 69.9(3)
C18 C22 Fe2 69.1(3)
C21 C22 H22 126.0
C18 C22 H22 126.0
Fe2 C22 H22 126.0
C27 C23 C24 108.5(6)
C27 C23 Fe2 69.6(4)
C24 C23 Fe2 70.6(4)
C27 C23 H23 125.7
C24 C23 H23 125.7
Fe2 C23 H23 125.7
C25 C24 C23 107.0(7)
C25 C24 Fe2 69.8(4)
C23 C24 Fe2 69.1(4)
C25 C24 H24 126.5
C23 C24 H24 126.5
Fe2 C24 H24 126.5
C26 C25 C24 108.9(7)
C26 C25 Fe2 69.3(4)
C24 C25 Fe2 70.1(4)
C26 C25 H25 125.5
C24 C25 H25 125.5
Fe2 C25 H25 125.5
C25 C26 C27 107.6(7)
C25 C26 Fe2 70.6(4)
C27 C26 Fe2 69.5(4)
C25 C26 H26 126.2
C27 C26 H26 126.2
Fe2 C26 H26 126.2
C26 C27 C23 108.0(7)
C26 C27 Fe2 70.0(4)
C23 C27 Fe2 70.1(4)
C26 C27 H27 126.0
C23 C27 H27 126.0
Fe2 C27 H27 126.0
C29 C28 N4 119.8(5)
C29 C28 N3 127.4(5)
N4 C28 N3 112.8(4)
C28 C29 C30 120.5(6)
C28 C29 H29 119.7
C30 C29 H29 119.7
C31 C30 C29 119.5(6)
C31 C30 H30 120.2
C29 C30 H30 120.2
C32 C31 C30 119.5(6)
C32 C31 H31 120.2
C30 C31 H31 120.2
C31 C32 N4 122.1(6)
C31 C32 H32 118.9
N4 C32 H32 118.9

loop_
_geom_bond_atom_site_label_1
_geom_bond_atom_site_label_2
_geom_bond_distance
Fe1 C6 2.039(6)
Fe1 C9 2.054(6)
Fe1 C10 2.053(6)
Fe1 C7 2.058(7)
Fe1 C5 2.057(6)
Fe1 C8 2.061(7)
Fe1 C11 2.062(6)
Fe1 C2 2.061(6)
Fe1 C3 2.069(6)
Fe1 C4 2.072(7)
O1 C1 1.213(6)
O2 N2 1.329(5)
N1 C12 1.380(6)
N1 C1 1.390(7)
N1 H1 0.78(4)
N2 C16 1.352(6)
N2 C12 1.389(7)
C1 C2 1.491(7)
C2 C3 1.426(7)
C2 C6 1.452(8)
C3 C4 1.422(7)
C3 H3 0.9800
C4 C5 1.451(9)
C4 H4 0.9800
C5 C6 1.421(8)
C5 H5 0.9800
C6 H6 0.9800
C7 C11 1.417(8)
C7 C8 1.426(8)
C7 H7 0.9800
C8 C9 1.414(9)
C8 H8 0.9800
C9 C10 1.436(9)
C9 H9 0.9800
C10 C11 1.415(8)
C10 H10 0.9800
C11 H11 0.9800
C12 C13 1.378(7)
C13 C14 1.397(7)
C13 H13 0.9300
C14 C15 1.377(8)
C14 H14 0.9300
C15 C16 1.376(8)
C15 H15 0.9300
C16 H16 0.9300
Fe2 C27 2.037(7)
Fe2 C26 2.044(7)
Fe2 C23 2.045(7)
Fe2 C18 2.046(6)
Fe2 C20 2.055(6)
Fe2 C19 2.054(6)
Fe2 C25 2.060(7)
Fe2 C22 2.060(5)
Fe2 C21 2.062(7)
Fe2 C24 2.065(7)
O3 C17 1.222(6)
O4 N4 1.310(6)
N3 C28 1.390(6)
N3 C17 1.392(7)
N3 H3A 0.78(4)
N4 C32 1.373(7)
N4 C28 1.385(6)
C17 C18 1.485(7)
C18 C22 1.431(7)
C18 C19 1.437(8)
C19 C20 1.423(7)
C19 H19 0.9800
C20 C21 1.423(8)
C20 H20 0.9800
C21 C22 1.418(7)
C21 H21 0.9800
C22 H22 0.9800
C23 C27 1.406(11)
C23 C24 1.416(10)
C23 H23 0.9800
C24 C25 1.412(9)
C24 H24 0.9800
C25 C26 1.407(8)
C25 H25 0.9800
C26 C27 1.414(10)
C26 H26 0.9800
C27 H27 0.9800
C28 C29 1.375(7)
C29 C30 1.383(8)
C29 H29 0.9300
C30 C31 1.373(9)
C30 H30 0.9300
C31 C32 1.357(8)
C31 H31 0.9300
C32 H32 0.9300
